data_7039263
loop_
_publ_author_name
'Zablocka, Maria'
'Oshovsky, Gennady'
'Duhayon, Carine'
'Ladeira, Sonia'
'Caminade, Anne-Marie'
'Mignani, Serge'
'Majoral, Jean-Pierre'

_publ_section_title
;
 Thiazoyl phosphines. Design, reactivity, and complexation.
;
_journal_issue 23
_journal_name_full 'Dalton transactions (Cambridge, England : 2003)'
_journal_page_first 9695
_journal_page_last 9703
_journal_paper_doi 10.1039/c6dt01106c
_journal_volume 45
_journal_year 2016
_chemical_compound_source 'synthesis as described'
_chemical_formula_moiety 'C21 H23 N2 O2 P S'
_chemical_formula_sum 'C21 H23 N2 O2 P S'
_chemical_formula_weight 398.44
_chemical_name_systematic
;
 ?
;
_space_group_IT_number 2
_symmetry_cell_setting triclinic
_symmetry_Int_Tables_number 2
_symmetry_space_group_name_Hall '-P 1'
_symmetry_space_group_name_H-M 'P -1'
_atom_sites_solution_hydrogens geom
_atom_sites_solution_primary direct
_atom_sites_solution_secondary difmap
_audit_creation_date 2016-04-21T17:31:20-00:00
_audit_creation_method 'WinGX routine CIF_UPDATE'
_audit_update_record
;
2016-05-02 deposited with the CCDC.
2016-05-12 downloaded from the CCDC.
;
_cell_angle_alpha 94.396(5)
_cell_angle_beta 106.808(5)
_cell_angle_gamma 109.396(5)
_cell_formula_units_Z 2
_cell_length_a 8.7642(9)
_cell_length_b 10.8437(11)
_cell_length_c 12.1558(12)
_cell_measurement_reflns_used 9892
_cell_measurement_temperature 180(2)
_cell_measurement_theta_max 25.35
_cell_measurement_theta_min 2.27
_cell_measurement_wavelength 0.71073
_cell_volume 1023.87(19)
_computing_cell_refinement 'APEX2 and SAINT'
_computing_data_collection APEX2
_computing_data_reduction SAINT
_computing_molecular_graphics 'Ortep-3 for Windows (Farrugia, 1997)'
_computing_publication_material 'WinGX publication routines (Farrugia, 1999)'
_computing_structure_refinement 'SHELXL-97 (Sheldrick, 2008)'
_computing_structure_solution 'SIR92 (Giacovazzo et al, 1993)'
_diffrn_ambient_temperature 180(2)
_diffrn_measured_fraction_theta_full 0.999
_diffrn_measured_fraction_theta_max 0.999
_diffrn_measurement_device_type 'Bruker Kappa APEX II'
_diffrn_measurement_method \w-\f
_diffrn_radiation_monochromator graphite
_diffrn_radiation_probe x-ray
_diffrn_radiation_source 'fine-focus sealed tube'
_diffrn_radiation_type MoK\a
_diffrn_radiation_wavelength 0.71073
_diffrn_reflns_av_R_equivalents 0.0186
_diffrn_reflns_av_unetI/netI 0.0122
_diffrn_reflns_limit_h_max 10
_diffrn_reflns_limit_h_min -10
_diffrn_reflns_limit_k_max 13
_diffrn_reflns_limit_k_min -13
_diffrn_reflns_limit_l_max 14
_diffrn_reflns_limit_l_min -14
_diffrn_reflns_number 20382
_diffrn_reflns_theta_full 25.35
_diffrn_reflns_theta_max 25.35
_diffrn_reflns_theta_min 2.03
_diffrn_standards_decay_% 0
_diffrn_standards_interval_count 0
_diffrn_standards_interval_time 0
_diffrn_standards_number 0
_exptl_absorpt_coefficient_mu 0.254
_exptl_absorpt_correction_T_max 0.979
_exptl_absorpt_correction_T_min 0.913
_exptl_absorpt_correction_type multi-scan
_exptl_absorpt_process_details
;
        [c.f. r.h. blessing, acta cryst. (1995), a51, 33-38]
;
_exptl_crystal_colour colourless
_exptl_crystal_density_diffrn 1.292
_exptl_crystal_density_method 'not measured'
_exptl_crystal_description block
_exptl_crystal_F_000 420
_exptl_crystal_size_max 0.45
_exptl_crystal_size_mid 0.3
_exptl_crystal_size_min 0.125
_refine_diff_density_max 0.712
_refine_diff_density_min -0.308
_refine_diff_density_rms 0.042
_refine_ls_extinction_method none
_refine_ls_goodness_of_fit_ref 1.046
_refine_ls_hydrogen_treatment constr
_refine_ls_matrix_type full
_refine_ls_number_parameters 247
_refine_ls_number_reflns 3739
_refine_ls_number_restraints 0
_refine_ls_restrained_S_all 1.046
_refine_ls_R_factor_all 0.0346
_refine_ls_R_factor_gt 0.0324
_refine_ls_shift/su_max 0.007
_refine_ls_shift/su_mean 0
_refine_ls_structure_factor_coef Fsqd
_refine_ls_weighting_details 'calc w=1/[\s^2^(Fo^2^)+(0.0350P)^2^+0.6654P] where P=(Fo^2^+2Fc^2^)/3'
_refine_ls_weighting_scheme calc
_refine_ls_wR_factor_gt 0.0813
_refine_ls_wR_factor_ref 0.0832
_reflns_number_gt 3487
_reflns_number_total 3739
_reflns_threshold_expression >2sigma(I)
_cod_data_source_file c6dt01106c1.cif
_cod_data_source_block cpd15
_cod_depositor_comments 'Adding full bibliography for 7039261--7039268.cif.'
_cod_database_code 7039263

loop_
_symmetry_equiv_pos_as_xyz
'x, y, z'
'-x, -y, -z'

loop_
_atom_site_label
_atom_site_type_symbol
_atom_site_fract_x
_atom_site_fract_y
_atom_site_fract_z
_atom_site_U_iso_or_equiv
_atom_site_adp_type
_atom_site_occupancy
_atom_site_symmetry_multiplicity
_atom_site_calc_flag
_atom_site_refinement_flags
S1 S 0.44807(5) 0.04626(4) 0.19529(3) 0.02561(11) Uani 1 1 d .
P1 P 0.52208(5) 0.32265(4) 0.34987(3) 0.02348(11) Uani 1 1 d .
O2 O 0.86843(15) 0.45441(12) 0.20102(11) 0.0377(3) Uani 1 1 d .
O1 O 1.12115(15) 0.52306(13) 0.34868(11) 0.0405(3) Uani 1 1 d .
N1 N 0.77430(16) 0.12059(13) 0.23215(11) 0.0258(3) Uani 1 1 d .
N2 N 0.6109(2) -0.08566(14) 0.10461(13) 0.0353(3) Uani 1 1 d .
C10 C 0.3564(2) 0.33352(15) 0.22209(13) 0.0238(3) Uani 1 1 d .
C2 C 0.74816(19) 0.21869(15) 0.29394(13) 0.0226(3) Uani 1 1 d .
C4 C 0.90297(19) 0.33847(15) 0.36345(13) 0.0271(3) Uani 1 1 d .
H4A H 0.9997 0.3097 0.3974 0.033 Uiso 1 1 calc R
H4B H 0.8786 0.3787 0.4291 0.033 Uiso 1 1 calc R
C16 C 0.3983(2) 0.24041(16) 0.43957(13) 0.0256(3) Uani 1 1 d .
C11 C 0.4134(2) 0.42011(16) 0.15061(15) 0.0315(4) Uani 1 1 d .
H11 H 0.5327 0.4693 0.1696 0.038 Uiso 1 1 calc R
C3 C 0.6272(2) 0.02334(15) 0.17512(13) 0.0255(3) Uani 1 1 d .
C15 C 0.1815(2) 0.26374(17) 0.19360(14) 0.0316(4) Uani 1 1 d .
H15 H 0.1405 0.2043 0.2412 0.038 Uiso 1 1 calc R
C1 C 0.58408(19) 0.19935(14) 0.28768(13) 0.0224(3) Uani 1 1 d .
C5 C 0.9566(2) 0.44296(16) 0.29281(14) 0.0280(3) Uani 1 1 d .
C21 C 0.3367(2) 0.31813(17) 0.49863(14) 0.0309(4) Uani 1 1 d .
H21 H 0.3533 0.4064 0.4863 0.037 Uiso 1 1 calc R
C9 C 0.4479(3) -0.19569(18) 0.05482(18) 0.0458(5) Uani 1 1 d .
H9A H 0.4317 -0.2534 0.112 0.069 Uiso 1 1 calc R
H9B H 0.4462 -0.2469 -0.0158 0.069 Uiso 1 1 calc R
H9C H 0.3551 -0.1614 0.0344 0.069 Uiso 1 1 calc R
C20 C 0.2517(2) 0.2680(2) 0.57493(15) 0.0382(4) Uani 1 1 d .
H20 H 0.2104 0.322 0.6144 0.046 Uiso 1 1 calc R
C12 C 0.2976(3) 0.43507(17) 0.05217(15) 0.0383(4) Uani 1 1 d .
H12 H 0.3377 0.4929 0.0032 0.046 Uiso 1 1 calc R
C13 C 0.1246(3) 0.3661(2) 0.02562(15) 0.0405(4) Uani 1 1 d .
H13 H 0.045 0.3773 -0.0411 0.049 Uiso 1 1 calc R
C19 C 0.2266(3) 0.1398(2) 0.59389(16) 0.0431(5) Uani 1 1 d .
H19 H 0.1663 0.1048 0.645 0.052 Uiso 1 1 calc R
C18 C 0.2900(3) 0.0633(2) 0.53780(17) 0.0452(5) Uani 1 1 d .
H18 H 0.2751 -0.0243 0.5517 0.054 Uiso 1 1 calc R
C17 C 0.3755(2) 0.11291(18) 0.46129(15) 0.0360(4) Uani 1 1 d .
H17 H 0.4188 0.0591 0.4235 0.043 Uiso 1 1 calc R
C14 C 0.0664(2) 0.2804(2) 0.09596(16) 0.0409(4) Uani 1 1 d .
H14 H -0.0532 0.2327 0.0772 0.049 Uiso 1 1 calc R
C8 C 0.7637(3) -0.1062(2) 0.09717(17) 0.0473(5) Uani 1 1 d .
H8A H 0.8619 -0.0213 0.1248 0.071 Uiso 1 1 calc R
H8B H 0.7454 -0.1411 0.0157 0.071 Uiso 1 1 calc R
H8C H 0.7868 -0.1701 0.146 0.071 Uiso 1 1 calc R
C6 C 1.1971(2) 0.6288(2) 0.29064(18) 0.0455(5) Uani 1 1 d .
H2A H 1.3236 0.6565 0.3197 0.055 Uiso 1 1 calc R
H2B H 1.1555 0.5951 0.2052 0.055 Uiso 1 1 calc R
C7 C 1.1502(4) 0.7428(2) 0.3142(2) 0.0743(8) Uani 1 1 d .
H1A H 1.0262 0.7178 0.2773 0.111 Uiso 1 1 calc R
H1B H 1.2112 0.8166 0.2823 0.111 Uiso 1 1 calc R
H1C H 1.1819 0.7707 0.399 0.111 Uiso 1 1 calc R

loop_
_atom_site_aniso_label
_atom_site_aniso_U_11
_atom_site_aniso_U_22
_atom_site_aniso_U_33
_atom_site_aniso_U_23
_atom_site_aniso_U_13
_atom_site_aniso_U_12
S1 0.0248(2) 0.0224(2) 0.0278(2) 0.00092(15) 0.01083(16) 0.00549(15)
P1 0.0254(2) 0.0219(2) 0.0240(2) 0.00236(15) 0.00848(16) 0.01014(16)
O2 0.0298(6) 0.0393(7) 0.0344(7) 0.0147(5) 0.0030(5) 0.0058(5)
O1 0.0293(6) 0.0401(7) 0.0337(7) 0.0092(5) 0.0021(5) -0.0032(5)
N1 0.0280(7) 0.0292(7) 0.0256(7) 0.0071(5) 0.0125(5) 0.0141(6)
N2 0.0451(9) 0.0304(7) 0.0344(8) -0.0008(6) 0.0162(7) 0.0179(7)
C10 0.0298(8) 0.0235(7) 0.0237(7) 0.0038(6) 0.0116(6) 0.0145(6)
C2 0.0257(7) 0.0230(7) 0.0212(7) 0.0074(6) 0.0091(6) 0.0099(6)
C4 0.0226(7) 0.0299(8) 0.0248(8) 0.0055(6) 0.0052(6) 0.0070(6)
C16 0.0267(8) 0.0319(8) 0.0190(7) 0.0043(6) 0.0057(6) 0.0136(7)
C11 0.0399(9) 0.0254(8) 0.0312(9) 0.0067(7) 0.0154(7) 0.0114(7)
C3 0.0330(8) 0.0262(8) 0.0234(8) 0.0079(6) 0.0137(7) 0.0142(7)
C15 0.0306(8) 0.0405(9) 0.0279(8) 0.0102(7) 0.0140(7) 0.0141(7)
C1 0.0241(7) 0.0207(7) 0.0220(7) 0.0035(6) 0.0082(6) 0.0076(6)
C5 0.0242(8) 0.0275(8) 0.0274(8) 0.0026(6) 0.0067(7) 0.0057(6)
C21 0.0329(9) 0.0368(9) 0.0274(8) 0.0048(7) 0.0097(7) 0.0191(7)
C9 0.0618(13) 0.0277(9) 0.0433(11) -0.0021(8) 0.0212(10) 0.0098(9)
C20 0.0410(10) 0.0563(11) 0.0289(9) 0.0088(8) 0.0159(8) 0.0288(9)
C12 0.0619(12) 0.0314(9) 0.0307(9) 0.0121(7) 0.0205(9) 0.0232(9)
C13 0.0534(11) 0.0550(12) 0.0258(9) 0.0104(8) 0.0106(8) 0.0374(10)
C19 0.0509(11) 0.0615(13) 0.0310(9) 0.0201(9) 0.0234(9) 0.0277(10)
C18 0.0673(13) 0.0439(11) 0.0403(10) 0.0217(9) 0.0295(10) 0.0273(10)
C17 0.0539(11) 0.0367(9) 0.0307(9) 0.0122(7) 0.0223(8) 0.0253(8)
C14 0.0310(9) 0.0626(12) 0.0325(9) 0.0077(9) 0.0098(7) 0.0225(9)
C8 0.0619(13) 0.0580(12) 0.0377(10) 0.0021(9) 0.0193(9) 0.0408(11)
C6 0.0362(10) 0.0456(11) 0.0405(10) 0.0072(9) 0.0102(8) -0.0001(8)
C7 0.100(2) 0.0469(13) 0.0741(17) 0.0069(12) 0.0477(16) 0.0093(13)

loop_
_atom_type_symbol
_atom_type_description
_atom_type_scat_dispersion_real
_atom_type_scat_dispersion_imag
_atom_type_scat_source
C C 0.0033 0.0016 'International Tables Vol C Tables 4.2.6.8 and 6.1.1.4'
H H 0 0 'International Tables Vol C Tables 4.2.6.8 and 6.1.1.4'
N N 0.0061 0.0033 'International Tables Vol C Tables 4.2.6.8 and 6.1.1.4'
O O 0.0106 0.006 'International Tables Vol C Tables 4.2.6.8 and 6.1.1.4'
P P 0.1023 0.0942 'International Tables Vol C Tables 4.2.6.8 and 6.1.1.4'
S S 0.1246 0.1234 'International Tables Vol C Tables 4.2.6.8 and 6.1.1.4'

loop_
_geom_angle_atom_site_label_1
_geom_angle_atom_site_label_2
_geom_angle_atom_site_label_3
_geom_angle
C3 S1 C1 89.19(7)
C1 P1 C16 105.74(7)
C1 P1 C10 101.62(7)
C16 P1 C10 103.00(7)
C5 O1 C6 116.77(13)
C3 N1 C2 110.12(13)
C3 N2 C9 121.03(15)
C3 N2 C8 119.69(15)
C9 N2 C8 118.07(15)
C15 C10 C11 118.74(15)
C15 C10 P1 124.66(12)
C11 C10 P1 116.60(12)
C1 C2 N1 117.63(13)
C1 C2 C4 125.09(14)
N1 C2 C4 117.29(13)
C2 C4 C5 113.64(13)
C2 C4 H4A 108.8
C5 C4 H4A 108.8
C2 C4 H4B 108.8
C5 C4 H4B 108.8
H4A C4 H4B 107.7
C17 C16 C21 118.29(15)
C17 C16 P1 125.07(12)
C21 C16 P1 116.35(12)
C12 C11 C10 120.72(16)
C12 C11 H11 119.6
C10 C11 H11 119.6
N1 C3 N2 123.98(15)
N1 C3 S1 114.68(11)
N2 C3 S1 121.33(13)
C14 C15 C10 120.23(16)
C14 C15 H15 119.9
C10 C15 H15 119.9
C2 C1 S1 108.38(11)
C2 C1 P1 124.03(11)
S1 C1 P1 127.13(9)
O2 C5 O1 124.55(15)
O2 C5 C4 126.30(14)
O1 C5 C4 109.15(13)
C20 C21 C16 120.80(16)
C20 C21 H21 119.6
C16 C21 H21 119.6
N2 C9 H9A 109.5
N2 C9 H9B 109.5
H9A C9 H9B 109.5
N2 C9 H9C 109.5
H9A C9 H9C 109.5
H9B C9 H9C 109.5
C19 C20 C21 120.33(16)
C19 C20 H20 119.8
C21 C20 H20 119.8
C13 C12 C11 119.86(16)
C13 C12 H12 120.1
C11 C12 H12 120.1
C12 C13 C14 120.01(16)
C12 C13 H13 120
C14 C13 H13 120
C18 C19 C20 119.29(17)
C18 C19 H19 120.4
C20 C19 H19 120.4
C19 C18 C17 120.68(18)
C19 C18 H18 119.7
C17 C18 H18 119.7
C16 C17 C18 120.58(16)
C16 C17 H17 119.7
C18 C17 H17 119.7
C13 C14 C15 120.44(17)
C13 C14 H14 119.8
C15 C14 H14 119.8
N2 C8 H8A 109.5
N2 C8 H8B 109.5
H8A C8 H8B 109.5
N2 C8 H8C 109.5
H8A C8 H8C 109.5
H8B C8 H8C 109.5
C7 C6 O1 109.91(18)
C7 C6 H2A 109.7
O1 C6 H2A 109.7
C7 C6 H2B 109.7
O1 C6 H2B 109.7
H2A C6 H2B 108.2
C6 C7 H1A 109.5
C6 C7 H1B 109.5
H1A C7 H1B 109.5
C6 C7 H1C 109.5
H1A C7 H1C 109.5
H1B C7 H1C 109.5

loop_
_geom_bond_atom_site_label_1
_geom_bond_atom_site_label_2
_geom_bond_distance
S1 C3 1.7488(16)
S1 C1 1.7503(15)
P1 C1 1.7943(15)
P1 C16 1.8308(16)
P1 C10 1.8363(16)
O2 C5 1.202(2)
O1 C5 1.3442(19)
O1 C6 1.464(2)
N1 C3 1.313(2)
N1 C2 1.3738(19)
N2 C3 1.347(2)
N2 C9 1.445(2)
N2 C8 1.455(2)
C10 C15 1.387(2)
C10 C11 1.397(2)
C2 C1 1.361(2)
C2 C4 1.497(2)
C4 C5 1.507(2)
C4 H4A 0.99
C4 H4B 0.99
C16 C17 1.387(2)
C16 C21 1.397(2)
C11 C12 1.387(3)
C11 H11 0.95
C15 C14 1.386(2)
C15 H15 0.95
C21 C20 1.385(2)
C21 H21 0.95
C9 H9A 0.98
C9 H9B 0.98
C9 H9C 0.98
C20 C19 1.382(3)
C20 H20 0.95
C12 C13 1.374(3)
C12 H12 0.95
C13 C14 1.383(3)
C13 H13 0.95
C19 C18 1.379(3)
C19 H19 0.95
C18 C17 1.389(3)
C18 H18 0.95
C17 H17 0.95
C14 H14 0.95
C8 H8A 0.98
C8 H8B 0.98
C8 H8C 0.98
C6 C7 1.460(3)
C6 H2A 0.99
C6 H2B 0.99
C7 H1A 0.98
C7 H1B 0.98
C7 H1C 0.98
